data_4328733
loop_
_publ_author_name
'Chao Fang'
'Qi-Kui Liu'
'Jian-Ping Ma'
'Yu-Bin Dong'

_publ_section_title
;
 Independent 1D Nanosized Metal-Organic Tube: Anion Exchange, Separation,
 and Anion-Responsive Luminescence
;
_journal_name_full 'Inorganic Chemistry'
_journal_page_first 3923
_journal_page_last 3925
_journal_paper_doi 10.1021/ic201765u
_journal_volume 51
_journal_year 2012
_chemical_formula_sum 'C54 H44 Ag2 F12 N8 O2 P2'
_chemical_formula_weight 1342.65
_chemical_name_systematic
; 
 ? 
;
_space_group_IT_number 68
_symmetry_cell_setting orthorhombic
_symmetry_space_group_name_Hall '-C 2a 2ac'
_symmetry_space_group_name_H-M 'C c c a :2'
_atom_sites_solution_hydrogens geom
_atom_sites_solution_primary direct
_atom_sites_solution_secondary difmap
_audit_creation_method SHELXL-97
_cell_angle_alpha 90.00
_cell_angle_beta 90.00
_cell_angle_gamma 90.00
_cell_formula_units_Z 8
_cell_length_a 23.533(4)
_cell_length_b 29.906(4)
_cell_length_c 15.980(2)
_cell_measurement_reflns_used 5937
_cell_measurement_temperature 298(2)
_cell_measurement_theta_max 22.522
_cell_measurement_theta_min 2.537
_cell_volume 11246(3)
_computing_cell_refinement 'Bruker SMART'
_computing_data_collection 'Bruker SMART'
_computing_data_reduction 'Bruker SAINT'
_computing_molecular_graphics 'Bruker SHELXTL'
_computing_publication_material 'Bruker SHELXTL'
_computing_structure_refinement 'SHELXL-97 (Sheldrick, 1997)'
_computing_structure_solution 'SHELXS-97 (Sheldrick, 1990)'
_diffrn_ambient_temperature 298(2)
_diffrn_measured_fraction_theta_full 1.000
_diffrn_measured_fraction_theta_max 1.000
_diffrn_measurement_device_type 'CCD area detector'
_diffrn_measurement_method 'phi and omega scans'
_diffrn_radiation_monochromator graphite
_diffrn_radiation_source 'fine-focus sealed tube'
_diffrn_radiation_type MoK\a
_diffrn_radiation_wavelength 0.71073
_diffrn_reflns_av_R_equivalents 0.0330
_diffrn_reflns_av_sigmaI/netI 0.0250
_diffrn_reflns_limit_h_max 20
_diffrn_reflns_limit_h_min -28
_diffrn_reflns_limit_k_max 35
_diffrn_reflns_limit_k_min -35
_diffrn_reflns_limit_l_max 15
_diffrn_reflns_limit_l_min -19
_diffrn_reflns_number 22500
_diffrn_reflns_theta_full 25.03
_diffrn_reflns_theta_max 25.03
_diffrn_reflns_theta_min 1.36
_exptl_absorpt_coefficient_mu 0.841
_exptl_absorpt_correction_T_max 0.8633
_exptl_absorpt_correction_T_min 0.7985
_exptl_absorpt_correction_type multi-scan
_exptl_absorpt_process_details sadabs
_exptl_crystal_colour colourless
_exptl_crystal_density_diffrn 1.586
_exptl_crystal_description block
_exptl_crystal_F_000 5376
_exptl_crystal_size_max 0.28
_exptl_crystal_size_mid 0.22
_exptl_crystal_size_min 0.18
_refine_diff_density_max 0.814
_refine_diff_density_min -0.472
_refine_diff_density_rms 0.093
_refine_ls_extinction_method none
_refine_ls_goodness_of_fit_ref 1.019
_refine_ls_hydrogen_treatment constr
_refine_ls_matrix_type full
_refine_ls_number_parameters 383
_refine_ls_number_reflns 4981
_refine_ls_number_restraints 32
_refine_ls_restrained_S_all 1.026
_refine_ls_R_factor_all 0.0947
_refine_ls_R_factor_gt 0.0644
_refine_ls_shift/su_max 0.001
_refine_ls_shift/su_mean 0.000
_refine_ls_structure_factor_coef Fsqd
_refine_ls_weighting_details 'calc w=1/[\s^2^(Fo^2^)+(0.1224P)^2^+35.0838P] where P=(Fo^2^+2Fc^2^)/3'
_refine_ls_weighting_scheme calc
_refine_ls_wR_factor_gt 0.1937
_refine_ls_wR_factor_ref 0.2316
_reflns_number_gt 3141
_reflns_number_total 4981
_reflns_threshold_expression >2sigma(I)
_cod_data_source_file ic201765u_si_002_1.cif
_cod_data_source_block 1
_cod_original_sg_symbol_H-M 'C c c a'
_cod_database_code 4328733

loop_
_symmetry_equiv_pos_as_xyz
'x, y, z'
'-x+1/2, -y, z'
'-x, y, -z+1/2'
'x+1/2, -y, -z+1/2'
'x+1/2, y+1/2, z'
'-x+1, -y+1/2, z'
'-x+1/2, y+1/2, -z+1/2'
'x+1, -y+1/2, -z+1/2'
'-x, -y, -z'
'x-1/2, y, -z'
'x, -y, z-1/2'
'-x-1/2, y, z-1/2'
'-x+1/2, -y+1/2, -z'
'x, y+1/2, -z'
'x+1/2, -y+1/2, z-1/2'
'-x, y+1/2, z-1/2'

loop_
_atom_site_label
_atom_site_type_symbol
_atom_site_fract_x
_atom_site_fract_y
_atom_site_fract_z
_atom_site_U_iso_or_equiv
_atom_site_adp_type
_atom_site_occupancy
_atom_site_symmetry_multiplicity
_atom_site_calc_flag
_atom_site_refinement_flags
_atom_site_disorder_assembly
_atom_site_disorder_group
Ag1 Ag 0.5000 0.44785(3) 0.7500 0.0883(3) Uani 1 2 d S . .
Ag2 Ag 0.74537(3) 0.2500 0.2500 0.0807(3) Uani 1 2 d S . .
C1 C 0.6236(3) 0.4250(3) 0.6917(6) 0.103(3) Uani 1 1 d . . .
H1 H 0.6317 0.4475 0.7301 0.123 Uiso 1 1 calc R . .
C2 C 0.6658(3) 0.4109(2) 0.6389(5) 0.097(2) Uani 1 1 d . . .
H2 H 0.7017 0.4237 0.6425 0.116 Uiso 1 1 calc R . .
C3 C 0.6555(3) 0.3780(2) 0.5807(5) 0.0801(18) Uani 1 1 d . . .
C4 C 0.6019(3) 0.3599(2) 0.5811(5) 0.092(2) Uani 1 1 d . . .
H4 H 0.5928 0.3371 0.5438 0.111 Uiso 1 1 calc R . .
C5 C 0.5617(3) 0.3751(2) 0.6364(5) 0.096(2) Uani 1 1 d . . .
H5 H 0.5258 0.3620 0.6362 0.115 Uiso 1 1 calc R . .
C6 C 0.6997(3) 0.3629(2) 0.5204(4) 0.0792(18) Uani 1 1 d . . .
C7 C 0.7397(4) 0.3925(3) 0.4875(5) 0.096(2) Uani 1 1 d . . .
H7 H 0.7379 0.4226 0.5021 0.115 Uiso 1 1 calc R . .
C8 C 0.7817(4) 0.3783(3) 0.4343(5) 0.091(2) Uani 1 1 d . . .
H8 H 0.8081 0.3987 0.4139 0.109 Uiso 1 1 calc R . .
C9 C 0.7849(3) 0.3339(2) 0.4108(4) 0.0803(18) Uani 1 1 d . . .
C10 C 0.7444(3) 0.3045(2) 0.4425(4) 0.0821(18) Uani 1 1 d . . .
H10 H 0.7457 0.2746 0.4267 0.099 Uiso 1 1 calc R . .
C11 C 0.7034(3) 0.3181(2) 0.4954(4) 0.0822(18) Uani 1 1 d . . .
H11 H 0.6772 0.2975 0.5156 0.099 Uiso 1 1 calc R . .
C12 C 0.8300(3) 0.3195(3) 0.3550(5) 0.090(2) Uani 1 1 d . . .
H12 H 0.8636 0.3359 0.3552 0.108 Uiso 1 1 calc R . .
C13 C 0.8760(3) 0.2745(3) 0.2564(5) 0.102(3) Uani 1 1 d . . .
H13A H 0.9108 0.2836 0.2844 0.122 Uiso 1 1 calc R . .
H13B H 0.8743 0.2896 0.2027 0.122 Uiso 1 1 calc R . .
C14 C 0.6972(3) 0.3489(3) 0.2176(5) 0.094(2) Uani 1 1 d . . .
H14 H 0.7214 0.3550 0.2622 0.112 Uiso 1 1 calc R . .
C15 C 0.6714(3) 0.3843(2) 0.1792(4) 0.0856(19) Uani 1 1 d . . .
H15 H 0.6779 0.4133 0.1983 0.103 Uiso 1 1 calc R . .
C16 C 0.6354(2) 0.3770(2) 0.1118(4) 0.0679(15) Uani 1 1 d . . .
C17 C 0.6268(3) 0.3325(2) 0.0907(4) 0.0732(16) Uani 1 1 d . . .
H17 H 0.6024 0.3254 0.0469 0.088 Uiso 1 1 calc R . .
C18 C 0.6537(3) 0.2987(2) 0.1336(4) 0.0794(17) Uani 1 1 d . . .
H18 H 0.6459 0.2693 0.1185 0.095 Uiso 1 1 calc R . .
C19 C 0.6114(3) 0.4135(2) 0.0620(4) 0.0688(15) Uani 1 1 d . . .
C20 C 0.6352(3) 0.4560(2) 0.0639(4) 0.0822(19) Uani 1 1 d . . .
H20 H 0.6638 0.4623 0.1023 0.099 Uiso 1 1 calc R . .
C21 C 0.6172(3) 0.4887(2) 0.0101(4) 0.088(2) Uani 1 1 d . . .
H21 H 0.6343 0.5167 0.0125 0.105 Uiso 1 1 calc R . .
C22 C 0.5753(3) 0.4816(2) -0.0467(4) 0.0816(18) Uani 1 1 d . . .
C23 C 0.5487(3) 0.4406(2) -0.0444(5) 0.101(2) Uani 1 1 d . . .
H23 H 0.5181 0.4355 -0.0799 0.121 Uiso 1 1 calc R . .
C24 C 0.5657(3) 0.4071(2) 0.0080(5) 0.092(2) Uani 1 1 d . . .
H24 H 0.5466 0.3799 0.0077 0.110 Uiso 1 1 calc R . .
C25 C 0.5600(4) 0.5162(2) -0.1068(5) 0.105(3) Uani 1 1 d . . .
H25 H 0.5715 0.5453 -0.0948 0.125 Uiso 1 1 calc R . .
C26 C 0.5248(5) 0.5490(3) -0.2329(7) 0.124(3) Uani 1 1 d U . .
H26A H 0.5301 0.5769 -0.2028 0.149 Uiso 1 1 calc R . .
H26B H 0.5535 0.5474 -0.2763 0.149 Uiso 1 1 calc R . .
C27 C 0.5631(9) 0.6817(10) 0.806(2) 0.159(9) Uani 0.50 1 d PDU A 1
C28 C 0.5316(12) 0.6752(11) 0.7870(19) 0.154(9) Uani 0.50 1 d PDU . 2
F1 F 0.7500 0.5000 0.8990(5) 0.139(3) Uani 1 2 d S . .
F2 F 0.7644(2) 0.55154(14) 0.7981(3) 0.1223(16) Uani 1 1 d . . .
F3 F 0.6852(2) 0.5109(2) 0.7981(5) 0.152(2) Uani 1 1 d . . .
F4 F 0.7500 0.5000 0.7014(4) 0.122(2) Uani 1 2 d S . .
F5 F 1.0000 0.2500 0.5515(8) 0.288(9) Uani 1 2 d S . .
F6 F 0.9909(3) 0.2999(2) 0.4681(8) 0.223(5) Uani 1 1 d . . .
F7 F 0.9339(2) 0.24437(17) 0.4592(6) 0.170(3) Uani 1 1 d . . .
F8 F 1.0000 0.2500 0.3691(7) 0.315(11) Uani 1 2 d S . .
N1 N 0.5723(3) 0.40816(18) 0.6903(4) 0.0954(19) Uani 1 1 d . . .
N2 N 0.8268(2) 0.2870(2) 0.3072(4) 0.0851(16) Uani 1 1 d . . .
N3 N 0.6903(2) 0.30608(18) 0.1957(3) 0.0785(14) Uani 1 1 d . . .
N4 N 0.5328(3) 0.51034(17) -0.1731(4) 0.102(2) Uani 1 1 d . . .
O1 O 0.5027(9) 0.6797(6) 0.7774(12) 0.153(7) Uani 0.50 1 d PDU . 1
O2 O 0.5805(5) 0.6635(4) 0.8450(8) 0.118(4) Uani 0.50 1 d PDU B 2
P1 P 0.7500 0.5000 0.80055(17) 0.0807(7) Uani 1 2 d S . .
P2 P 1.0000 0.2500 0.4595(2) 0.0846(7) Uani 1 2 d S . .

loop_
_atom_site_aniso_label
_atom_site_aniso_U_11
_atom_site_aniso_U_22
_atom_site_aniso_U_33
_atom_site_aniso_U_23
_atom_site_aniso_U_13
_atom_site_aniso_U_12
Ag1 0.1076(7) 0.0665(5) 0.0908(6) 0.000 -0.0077(4) 0.000
Ag2 0.0700(5) 0.0855(6) 0.0867(6) 0.0093(4) 0.000 0.000
C1 0.091(5) 0.084(5) 0.133(7) -0.030(5) -0.033(5) 0.005(4)
C2 0.087(5) 0.073(4) 0.130(7) -0.011(4) -0.031(5) -0.004(4)
C3 0.087(4) 0.055(3) 0.098(5) 0.004(3) -0.025(4) -0.005(3)
C4 0.096(5) 0.067(4) 0.113(6) -0.016(4) -0.015(4) -0.009(4)
C5 0.094(5) 0.059(4) 0.135(7) -0.017(4) -0.017(5) 0.002(3)
C6 0.089(5) 0.063(4) 0.085(4) 0.005(3) -0.028(4) -0.005(3)
C7 0.116(6) 0.062(4) 0.110(6) 0.013(4) -0.025(5) -0.017(4)
C8 0.101(6) 0.082(5) 0.090(5) 0.019(4) -0.021(4) -0.024(4)
C9 0.086(4) 0.090(5) 0.065(4) 0.015(3) -0.020(3) -0.022(4)
C10 0.104(5) 0.069(4) 0.074(4) 0.008(3) -0.003(4) -0.011(4)
C11 0.096(5) 0.065(4) 0.086(5) 0.007(3) 0.000(4) -0.015(4)
C12 0.086(5) 0.108(6) 0.077(5) 0.016(4) -0.013(4) -0.027(4)
C13 0.068(4) 0.151(7) 0.086(5) 0.017(5) 0.000(4) -0.019(4)
C14 0.091(5) 0.092(5) 0.098(5) -0.001(4) -0.033(4) 0.003(4)
C15 0.096(5) 0.069(4) 0.092(5) -0.004(3) -0.027(4) -0.001(3)
C16 0.066(3) 0.071(4) 0.067(3) 0.000(3) -0.006(3) -0.002(3)
C17 0.073(4) 0.074(4) 0.073(4) 0.000(3) -0.018(3) -0.004(3)
C18 0.076(4) 0.070(4) 0.091(5) -0.001(3) -0.009(4) -0.004(3)
C19 0.073(4) 0.069(4) 0.064(4) -0.003(3) -0.005(3) -0.002(3)
C20 0.092(5) 0.073(4) 0.082(4) -0.003(3) -0.024(4) -0.013(3)
C21 0.112(6) 0.067(4) 0.084(5) -0.003(3) -0.024(4) -0.016(4)
C22 0.106(5) 0.064(4) 0.074(4) -0.005(3) -0.016(4) -0.005(3)
C23 0.114(6) 0.084(5) 0.104(6) 0.017(4) -0.050(5) -0.018(4)
C24 0.098(5) 0.077(4) 0.099(5) 0.016(4) -0.037(4) -0.022(4)
C25 0.144(7) 0.070(4) 0.099(6) -0.001(4) -0.041(5) -0.009(4)
C26 0.143(5) 0.097(4) 0.133(5) 0.003(4) -0.018(4) -0.015(4)
C27 0.161(10) 0.161(10) 0.157(10) -0.002(5) 0.008(5) -0.004(5)
C28 0.151(10) 0.156(10) 0.154(10) -0.001(5) -0.004(5) -0.001(5)
F1 0.206(8) 0.113(5) 0.098(5) 0.000 0.000 -0.010(5)
F2 0.177(5) 0.074(3) 0.116(4) -0.014(2) 0.010(3) -0.024(3)
F3 0.096(3) 0.152(5) 0.209(6) 0.005(4) 0.024(4) 0.010(3)
F4 0.180(7) 0.106(5) 0.079(4) 0.000 0.000 -0.022(4)
F5 0.33(2) 0.40(3) 0.126(9) 0.000 0.000 0.044(15)
F6 0.129(5) 0.077(3) 0.462(14) -0.001(6) 0.091(6) -0.001(3)
F7 0.092(3) 0.108(4) 0.309(10) 0.006(4) -0.006(5) -0.005(3)
F8 0.219(12) 0.62(3) 0.105(7) 0.000 0.000 0.185(15)
N1 0.088(4) 0.068(3) 0.130(5) -0.018(3) -0.029(4) 0.012(3)
N2 0.069(3) 0.108(5) 0.078(4) 0.011(3) -0.008(3) -0.008(3)
N3 0.079(3) 0.077(4) 0.079(4) 0.005(3) -0.015(3) 0.004(3)
N4 0.163(6) 0.057(3) 0.085(4) 0.004(3) -0.045(4) 0.000(3)
O1 0.153(8) 0.152(8) 0.153(9) 0.007(5) 0.001(5) 0.003(5)
O2 0.117(5) 0.122(5) 0.116(5) -0.021(4) 0.007(4) 0.001(4)
P1 0.0874(17) 0.0700(15) 0.0847(18) 0.000 0.000 -0.0080(12)
P2 0.0804(16) 0.0678(14) 0.105(2) 0.000 0.000 -0.0036(12)

loop_
_atom_type_symbol
_atom_type_description
_atom_type_scat_dispersion_real
_atom_type_scat_dispersion_imag
_atom_type_scat_source
C C 0.0033 0.0016 'International Tables Vol C Tables 4.2.6.8 and 6.1.1.4'
H H 0.0000 0.0000 'International Tables Vol C Tables 4.2.6.8 and 6.1.1.4'
N N 0.0061 0.0033 'International Tables Vol C Tables 4.2.6.8 and 6.1.1.4'
O O 0.0106 0.0060 'International Tables Vol C Tables 4.2.6.8 and 6.1.1.4'
F F 0.0171 0.0103 'International Tables Vol C Tables 4.2.6.8 and 6.1.1.4'
P P 0.1023 0.0942 'International Tables Vol C Tables 4.2.6.8 and 6.1.1.4'
Ag Ag -0.8971 1.1015 'International Tables Vol C Tables 4.2.6.8 and 6.1.1.4'

loop_
_geom_angle_atom_site_label_1
_geom_angle_atom_site_label_2
_geom_angle_atom_site_label_3
_geom_angle
_geom_angle_site_symmetry_1
_geom_angle_site_symmetry_3
N1 Ag1 N1 117.4(3) 3_656 .
N1 Ag1 N4 115.9(2) 3_656 1_556
N1 Ag1 N4 112.6(2) . 1_556
N1 Ag1 N4 112.6(2) 3_656 3_655
N1 Ag1 N4 115.9(2) . 3_655
N4 Ag1 N4 75.6(3) 1_556 3_655
N3 Ag2 N3 111.0(3) 8_455 .
N3 Ag2 N2 105.0(2) 8_455 8_455
N3 Ag2 N2 130.32(19) . 8_455
N3 Ag2 N2 130.32(19) 8_455 .
N3 Ag2 N2 105.0(2) . .
N2 Ag2 N2 73.7(3) 8_455 .
N1 C1 C2 122.6(7) . .
N1 C1 H1 118.7 . .
C2 C1 H1 118.7 . .
C1 C2 C3 120.6(7) . .
C1 C2 H2 119.7 . .
C3 C2 H2 119.7 . .
C4 C3 C2 116.2(7) . .
C4 C3 C6 121.8(6) . .
C2 C3 C6 122.1(6) . .
C3 C4 C5 120.4(7) . .
C3 C4 H4 119.8 . .
C5 C4 H4 119.8 . .
N1 C5 C4 122.1(7) . .
N1 C5 H5 119.0 . .
C4 C5 H5 119.0 . .
C7 C6 C11 117.2(7) . .
C7 C6 C3 121.6(7) . .
C11 C6 C3 121.2(6) . .
C8 C7 C6 121.6(7) . .
C8 C7 H7 119.2 . .
C6 C7 H7 119.2 . .
C7 C8 C9 120.4(7) . .
C7 C8 H8 119.8 . .
C9 C8 H8 119.8 . .
C8 C9 C10 118.1(7) . .
C8 C9 C12 119.4(7) . .
C10 C9 C12 122.6(7) . .
C11 C10 C9 121.9(7) . .
C11 C10 H10 119.1 . .
C9 C10 H10 119.1 . .
C10 C11 C6 120.9(6) . .
C10 C11 H11 119.5 . .
C6 C11 H11 119.5 . .
N2 C12 C9 124.5(7) . .
N2 C12 H12 117.8 . .
C9 C12 H12 117.8 . .
N2 C13 C13 109.2(5) . 8_455
N2 C13 H13A 109.8 . .
C13 C13 H13A 109.8 8_455 .
N2 C13 H13B 109.8 . .
C13 C13 H13B 109.8 8_455 .
H13A C13 H13B 108.3 . .
N3 C14 C15 124.8(7) . .
N3 C14 H14 117.6 . .
C15 C14 H14 117.6 . .
C14 C15 C16 119.7(6) . .
C14 C15 H15 120.1 . .
C16 C15 H15 120.1 . .
C17 C16 C15 115.5(6) . .
C17 C16 C19 121.8(5) . .
C15 C16 C19 122.5(6) . .
C18 C17 C16 121.0(6) . .
C18 C17 H17 119.5 . .
C16 C17 H17 119.5 . .
N3 C18 C17 123.2(6) . .
N3 C18 H18 118.4 . .
C17 C18 H18 118.4 . .
C20 C19 C24 116.8(6) . .
C20 C19 C16 121.0(5) . .
C24 C19 C16 122.1(6) . .
C21 C20 C19 121.1(6) . .
C21 C20 H20 119.5 . .
C19 C20 H20 119.5 . .
C22 C21 C20 122.1(6) . .
C22 C21 H21 118.9 . .
C20 C21 H21 118.9 . .
C21 C22 C23 116.9(6) . .
C21 C22 C25 120.6(6) . .
C23 C22 C25 122.5(6) . .
C24 C23 C22 122.4(7) . .
C24 C23 H23 118.8 . .
C22 C23 H23 118.8 . .
C23 C24 C19 120.3(6) . .
C23 C24 H24 119.8 . .
C19 C24 H24 119.8 . .
N4 C25 C22 125.8(7) . .
N4 C25 H25 117.1 . .
C22 C25 H25 117.1 . .
C26 C26 N4 112.4(9) 3_654 .
C26 C26 H26A 109.1 3_654 .
N4 C26 H26A 109.1 . .
C26 C26 H26B 109.1 3_654 .
N4 C26 H26B 109.1 . .
H26A C26 H26B 107.9 . .
O2 C28 C28 166.6(13) . 3_656
C1 N1 C5 118.0(7) . .
C1 N1 Ag1 118.7(5) . .
C5 N1 Ag1 120.9(5) . .
C12 N2 C13 119.6(6) . .
C12 N2 Ag2 130.3(5) . .
C13 N2 Ag2 107.7(5) . .
C18 N3 C14 115.6(6) . .
C18 N3 Ag2 121.8(4) . .
C14 N3 Ag2 122.2(4) . .
C25 N4 C26 119.4(6) . .
C25 N4 Ag1 135.9(5) . 1_554
C26 N4 Ag1 103.6(5) . 1_554
O1 O1 C27 116(4) 3_656 .
F3 P1 F3 177.1(6) 2_665 .
F3 P1 F1 91.4(3) 2_665 .
F3 P1 F1 91.4(3) . .
F3 P1 F2 90.3(3) 2_665 2_665
F3 P1 F2 89.6(3) . 2_665
F1 P1 F2 91.4(2) . 2_665
F3 P1 F2 89.6(3) 2_665 .
F3 P1 F2 90.3(3) . .
F1 P1 F2 91.4(2) . .
F2 P1 F2 177.1(4) 2_665 .
F3 P1 F4 88.6(3) 2_665 .
F3 P1 F4 88.6(3) . .
F1 P1 F4 180.000(4) . .
F2 P1 F4 88.6(2) 2_665 .
F2 P1 F4 88.6(2) . .
F8 P2 F5 180.000(4) . .
F8 P2 F6 95.2(5) . 6_655
F5 P2 F6 84.8(5) . 6_655
F8 P2 F6 95.2(5) . .
F5 P2 F6 84.8(5) . .
F6 P2 F6 169.6(10) 6_655 .
F8 P2 F7 89.8(4) . .
F5 P2 F7 90.2(4) . .
F6 P2 F7 92.0(3) 6_655 .
F6 P2 F7 88.1(3) . .
F8 P2 F7 89.8(4) . 6_655
F5 P2 F7 90.2(4) . 6_655
F6 P2 F7 88.1(3) 6_655 6_655
F6 P2 F7 92.0(3) . 6_655
F7 P2 F7 179.6(8) . 6_655

loop_
_geom_bond_atom_site_label_1
_geom_bond_atom_site_label_2
_geom_bond_distance
_geom_bond_site_symmetry_2
Ag1 N1 2.284(6) 3_656
Ag1 N1 2.284(6) .
Ag1 N4 2.366(6) 1_556
Ag1 N4 2.366(6) 3_655
Ag2 N3 2.291(5) 8_455
Ag2 N3 2.291(5) .
Ag2 N2 2.395(6) 8_455
Ag2 N2 2.395(6) .
C1 N1 1.308(9) .
C1 C2 1.369(11) .
C1 H1 0.9300 .
C2 C3 1.376(9) .
C2 H2 0.9300 .
C3 C4 1.372(9) .
C3 C6 1.489(10) .
C4 C5 1.372(10) .
C4 H4 0.9300 .
C5 N1 1.336(9) .
C5 H5 0.9300 .
C6 C7 1.394(10) .
C6 C11 1.402(9) .
C7 C8 1.370(11) .
C7 H7 0.9300 .
C8 C9 1.383(10) .
C8 H8 0.9300 .
C9 C10 1.392(9) .
C9 C12 1.451(10) .
C10 C11 1.344(9) .
C10 H10 0.9300 .
C11 H11 0.9300 .
C12 N2 1.239(9) .
C12 H12 0.9300 .
C13 N2 1.463(9) .
C13 C13 1.481(17) 8_455
C13 H13A 0.9700 .
C13 H13B 0.9700 .
C14 N3 1.337(9) .
C14 C15 1.367(10) .
C14 H14 0.9300 .
C15 C16 1.388(8) .
C15 H15 0.9300 .
C16 C17 1.388(8) .
C16 C19 1.465(8) .
C17 C18 1.375(9) .
C17 H17 0.9300 .
C18 N3 1.332(8) .
C18 H18 0.9300 .
C19 C20 1.389(8) .
C19 C24 1.393(8) .
C20 C21 1.370(9) .
C20 H20 0.9300 .
C21 C22 1.356(9) .
C21 H21 0.9300 .
C22 C23 1.378(9) .
C22 C25 1.458(9) .
C23 C24 1.366(9) .
C23 H23 0.9300 .
C24 H24 0.9300 .
C25 N4 1.251(9) .
C25 H25 0.9300 .
C26 C26 1.289(19) 3_654
C26 N4 1.511(10) .
C26 H26A 0.9700 .
C26 H26B 0.9700 .
C27 O1 1.493(10) .
C28 O2 1.518(10) .
C28 C28 1.90(4) 3_656
F1 P1 1.573(8) .
F2 P1 1.579(4) .
F3 P1 1.561(5) .
F4 P1 1.585(7) .
F5 P2 1.469(13) .
F6 P2 1.515(6) .
F7 P2 1.564(6) .
F8 P2 1.444(12) .
N4 Ag1 2.366(6) 1_554
O1 O1 0.88(4) 3_656
P1 F3 1.561(5) 2_665
P1 F2 1.579(4) 2_665
P2 F6 1.515(6) 6_655
P2 F7 1.564(6) 6_655

loop_
_geom_torsion_atom_site_label_1
_geom_torsion_atom_site_label_2
_geom_torsion_atom_site_label_3
_geom_torsion_atom_site_label_4
_geom_torsion
_geom_torsion_site_symmetry_1
_geom_torsion_site_symmetry_4
N1 C1 C2 C3 0.6(13) . .
C1 C2 C3 C4 -2.0(11) . .
C1 C2 C3 C6 177.9(7) . .
C2 C3 C4 C5 1.3(11) . .
C6 C3 C4 C5 -178.6(7) . .
C3 C4 C5 N1 1.0(12) . .
C4 C3 C6 C7 145.6(7) . .
C2 C3 C6 C7 -34.3(10) . .
C4 C3 C6 C11 -35.5(10) . .
C2 C3 C6 C11 144.6(7) . .
C11 C6 C7 C8 -1.2(10) . .
C3 C6 C7 C8 177.7(6) . .
C6 C7 C8 C9 0.8(11) . .
C7 C8 C9 C10 0.2(10) . .
C7 C8 C9 C12 -179.4(7) . .
C8 C9 C10 C11 -0.8(10) . .
C12 C9 C10 C11 178.7(6) . .
C9 C10 C11 C6 0.4(10) . .
C7 C6 C11 C10 0.6(10) . .
C3 C6 C11 C10 -178.3(6) . .
C8 C9 C12 N2 -153.1(7) . .
C10 C9 C12 N2 27.3(10) . .
N3 C14 C15 C16 -0.7(13) . .
C14 C15 C16 C17 2.6(10) . .
C14 C15 C16 C19 -173.1(7) . .
C15 C16 C17 C18 -1.5(9) . .
C19 C16 C17 C18 174.2(6) . .
C16 C17 C18 N3 -1.7(10) . .
C17 C16 C19 C20 -157.0(6) . .
C15 C16 C19 C20 18.4(10) . .
C17 C16 C19 C24 20.1(10) . .
C15 C16 C19 C24 -164.5(7) . .
C24 C19 C20 C21 -5.2(11) . .
C16 C19 C20 C21 172.0(7) . .
C19 C20 C21 C22 0.7(12) . .
C20 C21 C22 C23 4.1(12) . .
C20 C21 C22 C25 -175.7(8) . .
C21 C22 C23 C24 -4.4(13) . .
C25 C22 C23 C24 175.4(8) . .
C22 C23 C24 C19 -0.1(13) . .
C20 C19 C24 C23 4.8(11) . .
C16 C19 C24 C23 -172.3(7) . .
C21 C22 C25 N4 161.8(9) . .
C23 C22 C25 N4 -18.0(14) . .
C2 C1 N1 C5 1.7(12) . .
C2 C1 N1 Ag1 -161.1(6) . .
C4 C5 N1 C1 -2.5(11) . .
C4 C5 N1 Ag1 159.9(6) . .
N1 Ag1 N1 C1 -147.9(7) 3_656 .
N4 Ag1 N1 C1 -9.5(7) 1_556 .
N4 Ag1 N1 C1 75.0(7) 3_655 .
N1 Ag1 N1 C5 49.8(6) 3_656 .
N4 Ag1 N1 C5 -171.8(6) 1_556 .
N4 Ag1 N1 C5 -87.3(6) 3_655 .
C9 C12 N2 C13 -177.3(6) . .
C9 C12 N2 Ag2 22.4(10) . .
C13 C13 N2 C12 148.4(7) 8_455 .
C13 C13 N2 Ag2 -47.3(7) 8_455 .
N3 Ag2 N2 C12 -85.7(7) 8_455 .
N3 Ag2 N2 C12 49.9(7) . .
N2 Ag2 N2 C12 178.2(8) 8_455 .
N3 Ag2 N2 C13 112.2(4) 8_455 .
N3 Ag2 N2 C13 -112.1(5) . .
N2 Ag2 N2 C13 16.2(4) 8_455 .
C17 C18 N3 C14 3.6(10) . .
C17 C18 N3 Ag2 -169.3(5) . .
C15 C14 N3 C18 -2.4(12) . .
C15 C14 N3 Ag2 170.4(6) . .
N3 Ag2 N3 C18 -60.2(5) 8_455 .
N2 Ag2 N3 C18 73.5(6) 8_455 .
N2 Ag2 N3 C18 154.6(5) . .
N3 Ag2 N3 C14 127.4(6) 8_455 .
N2 Ag2 N3 C14 -98.9(6) 8_455 .
N2 Ag2 N3 C14 -17.8(6) . .
C22 C25 N4 C26 -174.5(9) . .
C22 C25 N4 Ag1 -8.4(16) . 1_554
C26 C26 N4 C25 -142.2(11) 3_654 .
C26 C26 N4 Ag1 47.7(13) 3_654 1_554
